data_4517034
loop_
_publ_author_name
'Anthony, S. Philip'
'Raghavaiah, P.'
'Radhakrishnan, T. P.'

_publ_section_title
;
 Extreme Molecular Orientations in a Dimorphic System: Polar/Centric and
 Polar/Polar Cogrowth Crystal Architectures
;
_journal_issue 5
_journal_name_full 'Crystal Growth &amp; Design'
_journal_page_first 631
_journal_paper_doi 10.1021/cg0340594
_journal_volume 3
_journal_year 2003
_chemical_formula_moiety C19H26N2O4Zn
_chemical_formula_sum 'C9.5 H13 N O2 Zn0.5'
_chemical_formula_weight 205.89
_chemical_name_systematic Bis(acac)-(4-pyrrolidino)pyridinozinc(II)
_space_group_crystal_system monoclinic
_space_group_IT_number 15
_space_group_name_Hall '-C 2yc'
_space_group_name_H-M_alt 'C 1 2/c 1'
_symmetry_space_group_name_H-M 'C 1 2/c 1'
_atom_sites_solution_hydrogens geom
_atom_sites_solution_primary direct
_atom_sites_solution_secondary difmap
_audit_creation_method SHELXL-97
_cell_angle_alpha 90.00
_cell_angle_beta 104.93(6)
_cell_angle_gamma 90.00
_cell_formula_units_Z 8
_cell_length_a 10.994(6)
_cell_length_b 12.322(12)
_cell_length_c 15.365(15)
_cell_measurement_temperature 293(2)
_cell_volume 2011(3)
_computing_structure_refinement 'SHELXL-97 (Sheldrick, 1997)'
_computing_structure_solution 'SHELXS-97 (Sheldrick, 1990)'
_diffrn_ambient_temperature 293(2)
_diffrn_measured_fraction_theta_full 0.476
_diffrn_measured_fraction_theta_max 0.476
_diffrn_radiation_monochromator graphite
_diffrn_radiation_source 'fine-focus sealed tube'
_diffrn_radiation_type MoK\a
_diffrn_radiation_wavelength 0.71073
_diffrn_reflns_av_R_equivalents 0.0107
_diffrn_reflns_av_sigmaI/netI 0.0145
_diffrn_reflns_limit_h_max 13
_diffrn_reflns_limit_h_min 0
_diffrn_reflns_limit_k_max 15
_diffrn_reflns_limit_k_min 0
_diffrn_reflns_limit_l_max 18
_diffrn_reflns_limit_l_min -18
_diffrn_reflns_number 2113
_diffrn_reflns_theta_full 25.97
_diffrn_reflns_theta_max 25.97
_diffrn_reflns_theta_min 2.53
_exptl_absorpt_coefficient_mu 1.246
_exptl_crystal_colour Colorless
_exptl_crystal_density_diffrn 1.360
_exptl_crystal_density_meas ?
_exptl_crystal_density_method 'not measured'
_exptl_crystal_description Square-block
_exptl_crystal_F_000 864
_exptl_crystal_size_max 0.56
_exptl_crystal_size_mid 0.52
_exptl_crystal_size_min 0.45
_geom_special_details
; 
 All esds (except the esd in the dihedral angle between two l.s. planes) 
 are estimated using the full covariance matrix.  The cell esds are taken 
 into account individually in the estimation of esds in distances, angles 
 and torsion angles; correlations between esds in cell parameters are only 
 used when they are defined by crystal symmetry.  An approximate (isotropic) 
 treatment of cell esds is used for estimating esds involving l.s. planes. 
;
_refine_diff_density_max 0.45
_refine_diff_density_min -0.40
_refine_diff_density_rms 0.06
_refine_ls_extinction_method none
_refine_ls_goodness_of_fit_ref 1.125
_refine_ls_hydrogen_treatment mixed
_refine_ls_matrix_type full
_refine_ls_number_parameters 120
_refine_ls_number_reflns 1753
_refine_ls_number_restraints 0
_refine_ls_restrained_S_all 1.125
_refine_ls_R_factor_all 0.0373
_refine_ls_R_factor_gt 0.0329
_refine_ls_shift/su_max 0.000
_refine_ls_shift/su_mean 0.000
_refine_ls_structure_factor_coef Fsqd
_refine_ls_weighting_details 'w=1/[\s^2^(Fo^2^)+(0.0944P)^2^+0.0000P] where P=(Fo^2^+2Fc^2^)/3'
_refine_ls_weighting_scheme calc
_refine_ls_wR_factor_gt 0.1106
_refine_ls_wR_factor_ref 0.1236
_refine_special_details
; 
 Refinement of F^2^ against ALL reflections.  The weighted R-factor wR and 
 goodness of fit S are based on F^2^, conventional R-factors R are based 
 on F, with F set to zero for negative F^2^. The threshold expression of 
 F^2^ > 2sigma(F^2^) is used only for calculating R-factors(gt) etc. and is 
 not relevant to the choice of reflections for refinement.  R-factors based 
 on F^2^ are statistically about twice as large as those based on F, and R- 
 factors based on ALL data will be even larger. 
;
_reflns_number_gt 1753
_reflns_number_total 1971
_reflns_threshold_expression >2sigma(I)
_cod_data_source_file cg0340594si20030411_030205.cif
_cod_data_source_block ZNPPA1
_cod_depositor_comments
;
 Corrected multiple issues that were introduced during the initial deposition
 process. Due to a CIF syntax error in the original file, several data blocks
 were incorrectly merged into a single data block. As a result, the deposited
 data block did not describe a real crystal structure. To correct this, multiple
 data items had to be replaced or removed altogether.

 Antanas Vaitkus,
 2020-01-27
;
_cod_database_code 4517034

loop_
_symmetry_equiv_pos_as_xyz
'x, y, z'
'-x, y, -z+1/2'
'x+1/2, y+1/2, z'
'-x+1/2, y+1/2, -z+1/2'
'-x, -y, -z'
'x, -y, z-1/2'
'-x+1/2, -y+1/2, -z'
'x+1/2, -y+1/2, z-1/2'

loop_
_atom_site_label
_atom_site_type_symbol
_atom_site_fract_x
_atom_site_fract_y
_atom_site_fract_z
_atom_site_U_iso_or_equiv
_atom_site_adp_type
_atom_site_occupancy
_atom_site_calc_flag
_atom_site_refinement_flags
_atom_site_disorder_assembly
_atom_site_disorder_group
O9 O 0.56811(17) 0.40392(16) 0.15151(13) 0.0493(4) Uani 1 d . . .
O13 O 0.32273(18) 0.45412(15) 0.16755(15) 0.0501(5) Uani 1 d . . .
C7 C 0.3858(3) 1.0410(2) 0.2225(3) 0.0557(8) Uani 1 d . . .
H7A H 0.3242 1.0199 0.2545 0.067 Uiso 1 calc R . .
H7B H 0.3483 1.0355 0.1582 0.067 Uiso 1 calc R . .
C8 C 0.4341(4) 1.1530(3) 0.2481(4) 0.1008(17) Uani 1 d . . .
H8A H 0.3899 1.2050 0.2037 0.121 Uiso 1 calc R . .
H8B H 0.4213 1.1726 0.3062 0.121 Uiso 1 calc R . .
Zn1 Zn 0.5000 0.46918(3) 0.2500 0.03784(19) Uani 1 d S . .
N2 N 0.5000 0.6355(2) 0.2500 0.0392(6) Uani 1 d S . .
N6 N 0.5000 0.9744(2) 0.2500 0.0473(8) Uani 1 d S . .
C3 C 0.6064(2) 0.6940(2) 0.27479(19) 0.0445(6) Uani 1 d . . .
H3 H 0.6819 0.6561 0.2929 0.053 Uiso 1 calc R . .
C4 C 0.6127(2) 0.8044(2) 0.2755(2) 0.0470(6) Uani 1 d . . .
H4 H 0.6903 0.8392 0.2926 0.056 Uiso 1 calc R . .
C5 C 0.5000 0.8657(3) 0.2500 0.0379(7) Uani 1 d S . .
C10 C 0.5062(3) 0.3745(2) 0.07392(18) 0.0494(6) Uani 1 d . . .
C11 C 0.3760(3) 0.3787(3) 0.04084(18) 0.0574(7) Uani 1 d . . .
H11 H 0.3419 0.3530 -0.0172 0.069 Uiso 1 calc R . .
C12 C 0.2925(3) 0.4186(2) 0.08794(18) 0.0491(6) Uani 1 d . . .
C14 C 0.5833(3) 0.3300(3) 0.0129(2) 0.0722(10) Uani 1 d . . .
H14A H 0.6711 0.3319 0.0440 0.108 Uiso 1 calc R . .
H14B H 0.5690 0.3734 -0.0406 0.108 Uiso 1 calc R . .
H14C H 0.5586 0.2564 -0.0031 0.108 Uiso 1 calc R . .
C15 C 0.1539(3) 0.4222(4) 0.0429(3) 0.0859(12) Uani 1 d . . .
H15A H 0.1098 0.4522 0.0838 0.129 Uiso 1 calc R . .
H15B H 0.1238 0.3501 0.0263 0.129 Uiso 1 calc R . .
H15C H 0.1394 0.4668 -0.0100 0.129 Uiso 1 calc R . .

loop_
_atom_site_aniso_label
_atom_site_aniso_U_11
_atom_site_aniso_U_22
_atom_site_aniso_U_33
_atom_site_aniso_U_23
_atom_site_aniso_U_13
_atom_site_aniso_U_12
O9 0.0439(10) 0.0520(11) 0.0541(10) -0.0062(8) 0.0163(8) 0.0039(8)
O13 0.0384(10) 0.0579(11) 0.0533(11) -0.0116(8) 0.0108(8) -0.0025(8)
C7 0.0512(17) 0.0369(14) 0.086(2) 0.0079(12) 0.0299(16) 0.0088(11)
C8 0.071(2) 0.0352(17) 0.203(6) -0.001(2) 0.048(3) 0.0028(16)
Zn1 0.0351(3) 0.0340(3) 0.0448(3) 0.000 0.01089(17) 0.000
N2 0.0354(14) 0.0309(13) 0.0527(16) 0.000 0.0140(12) 0.000
N6 0.0399(17) 0.0348(16) 0.072(2) 0.000 0.0236(16) 0.000
C3 0.0325(12) 0.0375(12) 0.0638(15) -0.0004(11) 0.0131(11) 0.0010(10)
C4 0.0337(12) 0.0379(13) 0.0704(17) -0.0042(12) 0.0151(11) -0.0028(10)
C5 0.0360(17) 0.0336(16) 0.0487(18) 0.000 0.0192(14) 0.000
C10 0.0584(16) 0.0419(13) 0.0520(14) -0.0017(11) 0.0217(12) 0.0022(12)
C11 0.0598(18) 0.0653(19) 0.0441(14) -0.0104(13) 0.0079(12) -0.0017(14)
C12 0.0448(14) 0.0461(14) 0.0521(15) -0.0014(12) 0.0050(11) -0.0028(12)
C14 0.072(2) 0.086(3) 0.069(2) -0.0174(18) 0.0364(17) -0.0032(18)
C15 0.0487(18) 0.127(4) 0.070(2) -0.025(2) -0.0054(15) 0.001(2)

loop_
_atom_type_symbol
_atom_type_description
_atom_type_scat_dispersion_real
_atom_type_scat_dispersion_imag
_atom_type_scat_source
C C 0.0033 0.0016 'International Tables Vol C Tables 4.2.6.8 and 6.1.1.4'
H H 0.0000 0.0000 'International Tables Vol C Tables 4.2.6.8 and 6.1.1.4'
N N 0.0061 0.0033 'International Tables Vol C Tables 4.2.6.8 and 6.1.1.4'
O O 0.0106 0.0060 'International Tables Vol C Tables 4.2.6.8 and 6.1.1.4'
Zn Zn 0.2839 1.4301 'International Tables Vol C Tables 4.2.6.8 and 6.1.1.4'

loop_
_geom_angle_atom_site_label_1
_geom_angle_atom_site_label_2
_geom_angle_atom_site_label_3
_geom_angle
_geom_angle_site_symmetry_1
_geom_angle_site_symmetry_3
C10 O9 Zn1 127.37(18) . .
C12 O13 Zn1 127.19(19) . .
N6 C7 C8 102.8(3) . .
C8 C8 C7 107.3(2) 2_655 .
O9 Zn1 O9 133.09(13) 2_655 .
O9 Zn1 O13 88.73(10) 2_655 2_655
O9 Zn1 O13 87.12(10) . 2_655
O9 Zn1 O13 87.12(10) 2_655 .
O9 Zn1 O13 88.73(10) . .
O13 Zn1 O13 169.57(11) 2_655 .
O9 Zn1 N2 113.46(6) 2_655 .
O9 Zn1 N2 113.46(6) . .
O13 Zn1 N2 95.22(5) 2_655 .
O13 Zn1 N2 95.22(5) . .
C3 N2 C3 115.0(3) . 2_655
C3 N2 Zn1 122.48(15) . .
C3 N2 Zn1 122.48(15) 2_655 .
C5 N6 C7 124.01(15) . 2_655
C5 N6 C7 124.01(15) . .
C7 N6 C7 112.0(3) 2_655 .
N2 C3 C4 125.3(2) . .
C3 C4 C5 119.4(2) . .
N6 C5 C4 122.24(16) . .
N6 C5 C4 122.24(16) . 2_655
C4 C5 C4 115.5(3) . 2_655
O9 C10 C11 126.0(3) . .
O9 C10 C14 115.8(3) . .
C11 C10 C14 118.3(3) . .
C10 C11 C12 125.1(3) . .
O13 C12 C11 125.5(3) . .
O13 C12 C15 114.7(3) . .
C11 C12 C15 119.7(3) . .

loop_
_geom_bond_atom_site_label_1
_geom_bond_atom_site_label_2
_geom_bond_distance
_geom_bond_site_symmetry_2
O9 C10 1.264(4) .
O9 Zn1 2.020(2) .
O13 C12 1.260(4) .
O13 Zn1 2.041(3) .
C7 N6 1.468(3) .
C7 C8 1.494(5) .
C8 C8 1.436(7) 2_655
Zn1 O9 2.020(2) 2_655
Zn1 O13 2.041(3) 2_655
Zn1 N2 2.049(3) .
N2 C3 1.343(3) .
N2 C3 1.343(3) 2_655
N6 C5 1.339(4) .
N6 C7 1.468(3) 2_655
C3 C4 1.361(4) .
C4 C5 1.418(3) .
C5 C4 1.418(3) 2_655
C10 C11 1.391(4) .
C10 C14 1.519(4) .
C11 C12 1.396(4) .
C12 C15 1.504(4) .

loop_
_cod_changelog_entry_id
_cod_changelog_entry_author
_cod_changelog_entry_date
_cod_changelog_entry_text
1 'Vaitkus, Antanas' 2021-12-01T16:45:00+02:00 "Added the '_cod_database_code' data item."
